data_1536799
loop_
_publ_author_name
'Rae-Smith, A.R.'
'Cheetham, A.K.'
'Fuess, H.'

_publ_section_title
;
 Preparation and crystal structure of La3 Re O8
;
_journal_name_full 'Zeitschrift fuer Anorganische und Allgemeine Chemie'
_journal_page_first 46
_journal_page_last 50
_journal_volume 510
_journal_year 1984
_chemical_formula_sum 'La3 O8 Re'
_chemical_name_systematic 'La3 Re O8'
_space_group_IT_number 11
_symmetry_space_group_name_Hall '-P 2c'
_symmetry_space_group_name_H-M 'P 1 1 21/m'
_cell_angle_alpha 90
_cell_angle_beta 90
_cell_angle_gamma 111.1
_cell_formula_units_Z 2
_cell_length_a 7.757
_cell_length_b 7.777
_cell_length_c 5.928
_cell_volume 333.637
_citation_journal_id_ASTM ZAACAB
_cod_data_source_file Rae-Smith_ZAACAB_1984_609.cif
_cod_data_source_block La3O8Re1
_cod_original_cell_volume 333.6369
_cod_original_sg_symbol_Hall '-P 2yb (z,x,y)'
_cod_original_formula_sum 'La3 O8 Re1'
_cod_database_code 1536799

loop_
_symmetry_equiv_pos_as_xyz
x,y,z
-x,-y,z+1/2
-x,-y,-z
x,y,-z-1/2

loop_
_atom_site_label
_atom_site_type_symbol
_atom_site_fract_x
_atom_site_fract_y
_atom_site_fract_z
_atom_site_occupancy
_atom_site_U_iso_or_equiv
O4 O-2 0.648 0.344 0.25 1 0.0
O6 O-2 0.0312 0.1172 0.25 1 0.0
O3 O-2 0.6009 0.9891 0.25 1 0.0
Re1 Re+7 0.1814 0.8187 0.75 1 0.0
La3 La+3 0.1073 0.3384 0.75 1 0.0
O5 O-2 0.0117 0.3867 0.25 1 0.0
La2 La+3 0.6018 0.3978 0.75 1 0.0
O2 O-2 0.1912 0.806 0.0672 1 0.0
La1 La+3 0.339 0.1071 0.25 1 0.0
O1 O-2 0.3381 0.3384 0.0044 1 0.0
